data_7062266
loop_
_publ_author_name
'van Vuuren, Estefan'
'Malan, Frederick P.'
'Landman, Maril\'e'

_publ_section_title
;
 Cyclometallated iridium NHC complexes containing self-isomerised ligands
 as catalysts for hydrosilylation and transfer hydrogenation reactions
;
_journal_issue 11
_journal_name_full 'New Journal of Chemistry'
_journal_page_first 5203
_journal_page_last 5215
_journal_paper_doi 10.1039/D2NJ05727A
_journal_volume 47
_journal_year 2023
_chemical_formula_sum 'C14 H21 Cl2 Ir N2'
_chemical_formula_weight 480.43
_space_group_crystal_system monoclinic
_space_group_IT_number 15
_space_group_name_Hall '-C 2yc'
_space_group_name_H-M_alt 'C 1 2/c 1'
_atom_sites_solution_hydrogens geom
_audit_creation_method SHELXL-2018/3
_audit_update_record
;
2021-04-22 deposited with the CCDC.	2023-02-07 downloaded from the CCDC.
;
_cell_angle_alpha 90
_cell_angle_beta 94.4640(10)
_cell_angle_gamma 90
_cell_formula_units_Z 8
_cell_length_a 8.44700(10)
_cell_length_b 15.3306(2)
_cell_length_c 24.2878(3)
_cell_measurement_reflns_used 17426
_cell_measurement_temperature 150(2)
_cell_measurement_theta_max 76.1320
_cell_measurement_theta_min 3.6080
_cell_volume 3135.67(7)
_computing_structure_refinement 'SHELXL-2018/3 (Sheldrick, 2018)'
_diffrn_ambient_temperature 150(2)
_diffrn_measured_fraction_theta_full 1.000
_diffrn_measured_fraction_theta_max 1.000
_diffrn_measurement_device_type 'Rigaku XtaLAB Synergy R, DW system, HyPix'
_diffrn_measurement_method '\w scans'
_diffrn_radiation_type CuK\a
_diffrn_radiation_wavelength 1.54184
_diffrn_reflns_av_R_equivalents 0.0869
_diffrn_reflns_av_unetI/netI 0.0365
_diffrn_reflns_Laue_measured_fraction_full 1.000
_diffrn_reflns_Laue_measured_fraction_max 1.000
_diffrn_reflns_limit_h_max 10
_diffrn_reflns_limit_h_min -10
_diffrn_reflns_limit_k_max 18
_diffrn_reflns_limit_k_min -18
_diffrn_reflns_limit_l_max 29
_diffrn_reflns_limit_l_min -29
_diffrn_reflns_number 31136
_diffrn_reflns_point_group_measured_fraction_full 1.000
_diffrn_reflns_point_group_measured_fraction_max 1.000
_diffrn_reflns_theta_full 67.684
_diffrn_reflns_theta_max 72.117
_diffrn_reflns_theta_min 3.651
_exptl_absorpt_coefficient_mu 19.517
_exptl_absorpt_correction_T_max 1.00000
_exptl_absorpt_correction_T_min 0.13798
_exptl_absorpt_correction_type multi-scan
_exptl_absorpt_process_details
;
CrysAlisPro 1.171.40.39a (Rigaku Oxford Diffraction, 2019)
Empirical absorption correction using spherical harmonics,
 implemented in SCALE3 ABSPACK scaling algorithm.
;
_exptl_crystal_colour yellow
_exptl_crystal_density_diffrn 2.035
_exptl_crystal_description block
_exptl_crystal_F_000 1840
_exptl_crystal_size_max 0.246
_exptl_crystal_size_mid 0.201
_exptl_crystal_size_min 0.146
_refine_diff_density_max 2.108
_refine_diff_density_min -1.459
_refine_diff_density_rms 0.184
_refine_ls_extinction_method none
_refine_ls_goodness_of_fit_ref 1.084
_refine_ls_hydrogen_treatment constr
_refine_ls_matrix_type full
_refine_ls_number_parameters 178
_refine_ls_number_reflns 3098
_refine_ls_number_restraints 30
_refine_ls_restrained_S_all 1.085
_refine_ls_R_factor_all 0.0502
_refine_ls_R_factor_gt 0.0453
_refine_ls_shift/su_max 0.001
_refine_ls_shift/su_mean 0.000
_refine_ls_structure_factor_coef Fsqd
_refine_ls_weighting_details 'w=1/[\s^2^(Fo^2^)+(0.0456P)^2^+51.2783P] where P=(Fo^2^+2Fc^2^)/3'
_refine_ls_weighting_scheme calc
_refine_ls_wR_factor_gt 0.1071
_refine_ls_wR_factor_ref 0.1098
_reflns_Friedel_coverage 0.000
_reflns_number_gt 2868
_reflns_number_total 3098
_reflns_threshold_expression 'I > 2\s(I)'
_cod_data_source_file d2nj05727a2.cif
_cod_data_source_block EVV15
_cod_depositor_comments
;
The following automatic conversions were performed:

data item '_exptl_absorpt_correction_type' value 'Multi-scan' was
changed to 'multi-scan' in accordance with the
/home/data/users/saulius/crontab/automatic-downloads/rss-feeds/RSC/lib/dictionaries/cif_core.dic
dictionary named 'cif_core.dic' version 2.4.2 last updated on
2011-04-26.

Automatic conversion script
Id: cif_fix_values 7556 2019-12-06 15:28:31Z antanas 

 Adding full bibliography for 7062265--7062269.cif.
;
_cod_original_sg_symbol_H-M 'C 2/c'
_cod_database_code 7062266
_shelx_shelxl_version_number 2018/3
_shelx_space_group_comment
;
The symmetry employed for this shelxl refinement is uniquely defined
by the following loop, which should always be used as a source of
symmetry information in preference to the above space-group names.
They are only intended as comments.
;

loop_
_space_group_symop_operation_xyz
'x, y, z'
'-x, y, -z+1/2'
'x+1/2, y+1/2, z'
'-x+1/2, y+1/2, -z+1/2'
'-x, -y, -z'
'x, -y, z-1/2'
'-x+1/2, -y+1/2, -z'
'x+1/2, -y+1/2, z-1/2'

loop_
_atom_site_label
_atom_site_type_symbol
_atom_site_fract_x
_atom_site_fract_y
_atom_site_fract_z
_atom_site_U_iso_or_equiv
_atom_site_adp_type
_atom_site_occupancy
_atom_site_site_symmetry_order
_atom_site_calc_flag
_atom_site_refinement_flags_posn
_atom_site_refinement_flags_adp
_atom_site_refinement_flags_occupancy
_atom_site_disorder_assembly
_atom_site_disorder_group
Ir1 Ir 0.19874(3) 0.57349(2) 0.38328(2) 0.03646(14) Uani 1 1 d . . . . .
C1 C 0.2886(14) 0.7941(6) 0.3647(4) 0.067(3) Uani 1 1 d . . . . .
H1A H 0.401712 0.795282 0.372702 0.100 Uiso 1 1 calc R U . . .
H1B H 0.239268 0.770780 0.395772 0.100 Uiso 1 1 calc R U . . .
H1C H 0.250589 0.852204 0.357229 0.100 Uiso 1 1 calc R U . . .
N1 N 0.2498(8) 0.7392(4) 0.3165(3) 0.0430(15) Uani 1 1 d . . . . .
Cl1 Cl -0.0014(3) 0.66725(18) 0.41706(9) 0.0625(6) Uani 1 1 d . . . . .
Cl2 Cl -0.0141(3) 0.49750(16) 0.33060(11) 0.0643(7) Uani 1 1 d . . . . .
C2 C 0.2084(8) 0.6535(5) 0.3170(3) 0.0347(15) Uani 1 1 d . . . . .
N2 N 0.1816(7) 0.6326(4) 0.2637(2) 0.0384(14) Uani 1 1 d . . . . .
H2 H 0.154336 0.581399 0.252008 0.046 Uiso 1 1 calc R U . . .
C9 C 0.3706(12) 0.4711(6) 0.3857(4) 0.061(2) Uani 1 1 d . . . . .
C8 C 0.2784(11) 0.4577(6) 0.4330(4) 0.059(2) Uani 1 1 d . . . . .
C5 C 0.4492(9) 0.5548(6) 0.3949(4) 0.0503(19) Uani 1 1 d . . . . .
C6 C 0.3940(11) 0.5883(6) 0.4444(4) 0.0535(19) Uani 1 1 d . . . . .
C4 C 0.2469(11) 0.7686(6) 0.2631(4) 0.055(2) Uani 1 1 d . . . . .
H4 H 0.271303 0.824730 0.251817 0.066 Uiso 1 1 calc R U . . .
C3 C 0.2028(10) 0.7020(6) 0.2304(3) 0.049(2) Uani 1 1 d . . . . .
H3 H 0.188998 0.702808 0.192006 0.059 Uiso 1 1 calc R U . . .
C7 C 0.2950(11) 0.5281(7) 0.4669(4) 0.058(2) Uani 1 1 d . . . . .
C12 C 0.2143(16) 0.5354(11) 0.5211(5) 0.093(4) Uani 1 1 d . . . . .
H12A H 0.126349 0.575035 0.516314 0.140 Uiso 1 1 calc R U . . .
H12B H 0.289308 0.556687 0.549698 0.140 Uiso 1 1 calc R U . . .
H12C H 0.176745 0.478976 0.531261 0.140 Uiso 1 1 calc R U . . .
C11 C 0.4457(19) 0.6690(8) 0.4768(6) 0.098(5) Uani 1 1 d . . . . .
H11A H 0.510406 0.704705 0.455095 0.147 Uiso 1 1 calc R U . . .
H11B H 0.505719 0.652219 0.510339 0.147 Uiso 1 1 calc R U . . .
H11C H 0.353722 0.701436 0.485645 0.147 Uiso 1 1 calc R U . . .
C10 C 0.5683(13) 0.5956(12) 0.3604(6) 0.109(6) Uani 1 1 d . . . . .
H10A H 0.546130 0.578480 0.322516 0.164 Uiso 1 1 calc R U . . .
H10B H 0.673017 0.576439 0.373161 0.164 Uiso 1 1 calc R U . . .
H10C H 0.562303 0.657906 0.363219 0.164 Uiso 1 1 calc R U . . .
C14 C 0.393(3) 0.4087(13) 0.3396(7) 0.164(11) Uani 1 1 d . . . . .
H14A H 0.295060 0.379360 0.329340 0.247 Uiso 1 1 calc R U . . .
H14B H 0.472884 0.366490 0.351431 0.247 Uiso 1 1 calc R U . . .
H14C H 0.426932 0.440135 0.308337 0.247 Uiso 1 1 calc R U . . .
C13 C 0.1851(17) 0.3753(10) 0.4401(8) 0.131(8) Uani 1 1 d . . . . .
H13A H 0.095715 0.373730 0.413223 0.197 Uiso 1 1 calc R U . . .
H13B H 0.148427 0.373853 0.476554 0.197 Uiso 1 1 calc R U . . .
H13C H 0.251853 0.325630 0.435154 0.197 Uiso 1 1 calc R U . . .

loop_
_atom_site_aniso_label
_atom_site_aniso_U_11
_atom_site_aniso_U_22
_atom_site_aniso_U_33
_atom_site_aniso_U_23
_atom_site_aniso_U_13
_atom_site_aniso_U_12
Ir1 0.02865(19) 0.0398(2) 0.0398(2) 0.01093(12) -0.00420(12) -0.00395(12)
C1 0.089(8) 0.037(5) 0.068(6) -0.003(4) -0.028(5) -0.009(5)
N1 0.046(4) 0.035(3) 0.046(4) 0.009(3) -0.008(3) -0.010(3)
Cl1 0.0505(12) 0.0941(18) 0.0430(10) 0.0142(10) 0.0044(9) 0.0256(12)
Cl2 0.0489(12) 0.0583(13) 0.0806(15) 0.0312(11) -0.0274(11) -0.0249(10)
C2 0.026(3) 0.039(4) 0.039(4) 0.005(3) 0.000(3) -0.002(3)
N2 0.034(3) 0.045(4) 0.036(3) 0.002(3) -0.001(2) 0.000(3)
C9 0.059(5) 0.055(5) 0.063(5) -0.011(4) -0.029(4) 0.027(4)
C8 0.042(4) 0.049(4) 0.082(5) 0.033(4) -0.019(4) 0.002(4)
C5 0.018(3) 0.067(5) 0.065(5) 0.024(4) 0.001(3) 0.007(3)
C6 0.050(5) 0.047(4) 0.059(5) 0.000(3) -0.022(4) 0.008(3)
C4 0.057(5) 0.052(5) 0.056(5) 0.023(4) -0.004(4) -0.004(4)
C3 0.043(4) 0.067(6) 0.038(4) 0.015(4) 0.005(3) 0.004(4)
C7 0.045(4) 0.078(6) 0.050(4) 0.022(4) -0.009(3) 0.017(4)
C12 0.070(7) 0.141(13) 0.068(7) 0.033(8) 0.005(6) 0.025(8)
C11 0.125(11) 0.063(7) 0.094(9) -0.014(6) -0.064(8) 0.017(7)
C10 0.038(5) 0.177(15) 0.115(11) 0.088(11) 0.023(6) 0.010(7)
C14 0.20(2) 0.155(16) 0.123(13) -0.093(13) -0.089(14) 0.117(16)
C13 0.076(9) 0.100(11) 0.204(18) 0.091(12) -0.070(10) -0.049(8)

loop_
_atom_type_symbol
_atom_type_description
_atom_type_scat_dispersion_real
_atom_type_scat_dispersion_imag
_atom_type_scat_source
C C 0.0181 0.0091 'International Tables Vol C Tables 4.2.6.8 and 6.1.1.4'
H H 0.0000 0.0000 'International Tables Vol C Tables 4.2.6.8 and 6.1.1.4'
Cl Cl 0.3639 0.7018 'International Tables Vol C Tables 4.2.6.8 and 6.1.1.4'
Ir Ir -4.7710 6.5667 'International Tables Vol C Tables 4.2.6.8 and 6.1.1.4'
N N 0.0311 0.0180 'International Tables Vol C Tables 4.2.6.8 and 6.1.1.4'

loop_
_geom_angle_atom_site_label_1
_geom_angle_atom_site_label_2
_geom_angle_atom_site_label_3
_geom_angle
_geom_angle_site_symmetry_1
_geom_angle_site_symmetry_3
_geom_angle_publ_flag
C2 Ir1 C5 94.9(3) . . ?
C2 Ir1 C9 113.4(4) . . ?
C5 Ir1 C9 39.8(4) . . ?
C2 Ir1 C6 114.1(3) . . ?
C5 Ir1 C6 38.8(4) . . ?
C9 Ir1 C6 64.8(3) . . ?
C2 Ir1 C8 152.2(4) . . ?
C5 Ir1 C8 64.2(3) . . ?
C9 Ir1 C8 38.9(4) . . ?
C6 Ir1 C8 61.6(4) . . ?
C2 Ir1 C7 150.8(3) . . ?
C5 Ir1 C7 63.3(3) . . ?
C9 Ir1 C7 63.2(4) . . ?
C6 Ir1 C7 36.8(4) . . ?
C8 Ir1 C7 35.4(4) . . ?
C2 Ir1 Cl1 89.0(2) . . ?
C5 Ir1 Cl1 138.6(3) . . ?
C9 Ir1 Cl1 157.2(3) . . ?
C6 Ir1 Cl1 102.9(3) . . ?
C8 Ir1 Cl1 118.8(3) . . ?
C7 Ir1 Cl1 95.2(3) . . ?
C2 Ir1 Cl2 86.9(2) . . ?
C5 Ir1 Cl2 133.9(3) . . ?
C9 Ir1 Cl2 97.8(3) . . ?
C6 Ir1 Cl2 156.4(3) . . ?
C8 Ir1 Cl2 94.8(3) . . ?
C7 Ir1 Cl2 122.1(3) . . ?
Cl1 Ir1 Cl2 87.43(10) . . ?
C2 N1 C4 109.9(7) . . ?
C2 N1 C1 126.3(7) . . ?
C4 N1 C1 123.8(7) . . ?
N2 C2 N1 104.3(6) . . ?
N2 C2 Ir1 127.5(6) . . ?
N1 C2 Ir1 128.1(5) . . ?
C2 N2 C3 111.7(7) . . ?
C8 C9 C5 105.6(8) . . ?
C8 C9 C14 127.7(15) . . ?
C5 C9 C14 126.5(15) . . ?
C8 C9 Ir1 73.8(5) . . ?
C5 C9 Ir1 69.9(5) . . ?
C14 C9 Ir1 125.2(8) . . ?
C7 C8 C9 109.3(9) . . ?
C7 C8 C13 128.9(13) . . ?
C9 C8 C13 121.7(13) . . ?
C7 C8 Ir1 73.0(5) . . ?
C9 C8 Ir1 67.4(5) . . ?
C13 C8 Ir1 126.4(7) . . ?
C6 C5 C9 105.9(8) . . ?
C6 C5 C10 127.1(12) . . ?
C9 C5 C10 126.9(12) . . ?
C6 C5 Ir1 71.1(5) . . ?
C9 C5 Ir1 70.2(5) . . ?
C10 C5 Ir1 125.0(7) . . ?
C7 C6 C5 109.9(9) . . ?
C7 C6 C11 119.9(11) . . ?
C5 C6 C11 129.6(11) . . ?
C7 C6 Ir1 75.3(5) . . ?
C5 C6 Ir1 70.1(5) . . ?
C11 C6 Ir1 128.5(7) . . ?
C3 C4 N1 107.2(8) . . ?
C4 C3 N2 106.8(7) . . ?
C8 C7 C6 109.2(9) . . ?
C8 C7 C12 123.1(11) . . ?
C6 C7 C12 127.7(11) . . ?
C8 C7 Ir1 71.6(5) . . ?
C6 C7 Ir1 67.9(5) . . ?
C12 C7 Ir1 127.0(7) . . ?

loop_
_geom_bond_atom_site_label_1
_geom_bond_atom_site_label_2
_geom_bond_distance
_geom_bond_site_symmetry_2
_geom_bond_publ_flag
Ir1 C2 2.031(7) . ?
Ir1 C5 2.132(7) . ?
Ir1 C9 2.136(9) . ?
Ir1 C6 2.144(8) . ?
Ir1 C8 2.222(8) . ?
Ir1 C7 2.238(8) . ?
Ir1 Cl1 2.411(2) . ?
Ir1 Cl2 2.422(2) . ?
C1 N1 1.457(11) . ?
N1 C2 1.360(10) . ?
N1 C4 1.372(11) . ?
C2 N2 1.334(9) . ?
N2 C3 1.359(11) . ?
C9 C8 1.452(15) . ?
C9 C5 1.454(14) . ?
C9 C14 1.497(16) . ?
C8 C7 1.357(15) . ?
C8 C13 1.507(15) . ?
C5 C6 1.419(14) . ?
C5 C10 1.497(13) . ?
C6 C7 1.385(15) . ?
C6 C11 1.512(14) . ?
C4 C3 1.329(14) . ?
C7 C12 1.534(15) . ?

loop_
_geom_torsion_atom_site_label_1
_geom_torsion_atom_site_label_2
_geom_torsion_atom_site_label_3
_geom_torsion_atom_site_label_4
_geom_torsion
_geom_torsion_site_symmetry_1
_geom_torsion_site_symmetry_2
_geom_torsion_site_symmetry_3
_geom_torsion_site_symmetry_4
_geom_torsion_publ_flag
C4 N1 C2 N2 0.1(9) . . . . ?
C1 N1 C2 N2 178.9(9) . . . . ?
C4 N1 C2 Ir1 177.7(6) . . . . ?
C1 N1 C2 Ir1 -3.5(12) . . . . ?
N1 C2 N2 C3 -0.8(8) . . . . ?
Ir1 C2 N2 C3 -178.3(5) . . . . ?
C5 C9 C8 C7 2.0(9) . . . . ?
C14 C9 C8 C7 176.7(10) . . . . ?
Ir1 C9 C8 C7 -61.1(6) . . . . ?
C5 C9 C8 C13 -177.0(8) . . . . ?
C14 C9 C8 C13 -2.3(15) . . . . ?
Ir1 C9 C8 C13 119.9(8) . . . . ?
C5 C9 C8 Ir1 63.1(5) . . . . ?
C14 C9 C8 Ir1 -122.2(11) . . . . ?
C8 C9 C5 C6 -3.2(8) . . . . ?
C14 C9 C5 C6 -178.0(10) . . . . ?
Ir1 C9 C5 C6 62.6(5) . . . . ?
C8 C9 C5 C10 174.8(9) . . . . ?
C14 C9 C5 C10 0.0(15) . . . . ?
Ir1 C9 C5 C10 -119.5(9) . . . . ?
C8 C9 C5 Ir1 -65.7(5) . . . . ?
C14 C9 C5 Ir1 119.5(10) . . . . ?
C9 C5 C6 C7 3.4(9) . . . . ?
C10 C5 C6 C7 -174.6(9) . . . . ?
Ir1 C5 C6 C7 65.4(6) . . . . ?
C9 C5 C6 C11 173.9(9) . . . . ?
C10 C5 C6 C11 -4.1(15) . . . . ?
Ir1 C5 C6 C11 -124.1(10) . . . . ?
C9 C5 C6 Ir1 -62.0(5) . . . . ?
C10 C5 C6 Ir1 120.0(9) . . . . ?
C2 N1 C4 C3 0.5(10) . . . . ?
C1 N1 C4 C3 -178.3(9) . . . . ?
N1 C4 C3 N2 -1.0(10) . . . . ?
C2 N2 C3 C4 1.1(10) . . . . ?
C9 C8 C7 C6 0.1(10) . . . . ?
C13 C8 C7 C6 179.0(9) . . . . ?
Ir1 C8 C7 C6 -57.6(6) . . . . ?
C9 C8 C7 C12 -179.5(8) . . . . ?
C13 C8 C7 C12 -0.7(15) . . . . ?
Ir1 C8 C7 C12 122.7(9) . . . . ?
C9 C8 C7 Ir1 57.7(6) . . . . ?
C13 C8 C7 Ir1 -123.4(10) . . . . ?
C5 C6 C7 C8 -2.2(10) . . . . ?
C11 C6 C7 C8 -173.8(8) . . . . ?
Ir1 C6 C7 C8 59.9(6) . . . . ?
C5 C6 C7 C12 177.4(9) . . . . ?
C11 C6 C7 C12 5.8(14) . . . . ?
Ir1 C6 C7 C12 -120.5(9) . . . . ?
C5 C6 C7 Ir1 -62.1(6) . . . . ?
C11 C6 C7 Ir1 126.3(9) . . . . ?
